data_7251415
loop_
_publ_author_name
'Peloquin, Andrew J.'
'Pelendage, Lahiruni'
'Alapati, Srikar'
'Hanks, Timothy'
'McMillen, Colin'
'Pennington, William'

_publ_section_title
;
 When Halogen Bonding Isn't Enough: Solvation Behavior in Cocrystals of
 Benzyltrimethylammonium Halides and 1,4-Diiodotetrafluorobenzene
;
_journal_name_full CrystEngComm
_journal_paper_doi 10.1039/D5CE00832H
_journal_year 2025
_chemical_formula_moiety '2(C6 F4 I2), 2(Br), 2(C10 H16 N), C2 H3 N'
_chemical_formula_sum 'C34 H35 Br2 F8 I4 N3'
_chemical_formula_weight 1305.089
_space_group_crystal_system monoclinic
_space_group_IT_number 15
_space_group_name_Hall '-C 2yc'
_space_group_name_H-M_alt 'C 1 2/c 1'
_symmetry_Int_Tables_number 15
_atom_sites_solution_primary dual
_audit_creation_date 2024-03-09
_audit_creation_method
;
Olex2 1.5
(compiled 2024.02.16 svn.r378c4104 for OlexSys, GUI svn.r6928)
;
_audit_update_record
;
2025-07-29 deposited with the CCDC.	2025-11-24 downloaded from the CCDC.
;
_cell_angle_alpha 90
_cell_angle_beta 119.486(4)
_cell_angle_gamma 90
_cell_formula_units_Z 4
_cell_length_a 26.159(3)
_cell_length_b 7.2696(8)
_cell_length_c 24.852(3)
_cell_measurement_reflns_used 9094
_cell_measurement_temperature 99.99
_cell_measurement_theta_max 29.19
_cell_measurement_theta_min 2.94
_cell_volume 4113.9(8)
_computing_cell_refinement 'SAINT V8.38A (Bruker AXS Inc., 2017)'
_computing_data_collection 'APEX3 v2017.3-0 (Bruker AXS Inc., 2017)'
_computing_data_reduction 'SAINT V8.38A (Bruker AXS Inc., 2017)'
_computing_molecular_graphics 'Olex2 1.5 (Dolomanov et al., 2009)'
_computing_publication_material 'Olex2 1.5 (Dolomanov et al., 2009)'
_computing_structure_refinement 'SHELXL 2018/3 (Sheldrick, 2015<i>b</i>)'
_computing_structure_solution 'SHELXT 2018/2 (Sheldrick, 2015<i>a</i>)'
_diffrn_ambient_temperature 99.99
_diffrn_measured_fraction_theta_full 0.9987
_diffrn_measured_fraction_theta_max 0.9980
_diffrn_measurement_device_type 'Bruker D8 Venture Photon 2'
_diffrn_measurement_method '\f and \w scans'
_diffrn_radiation_type MoK\a
_diffrn_radiation_wavelength 0.71073
_diffrn_reflns_av_R_equivalents 0.0468
_diffrn_reflns_av_unetI/netI 0.0223
_diffrn_reflns_Laue_measured_fraction_full 0.9987
_diffrn_reflns_Laue_measured_fraction_max 0.9980
_diffrn_reflns_limit_h_max 35
_diffrn_reflns_limit_h_min -35
_diffrn_reflns_limit_k_max 9
_diffrn_reflns_limit_k_min -9
_diffrn_reflns_limit_l_max 34
_diffrn_reflns_limit_l_min -34
_diffrn_reflns_number 54100
_diffrn_reflns_point_group_measured_fraction_full 0.9987
_diffrn_reflns_point_group_measured_fraction_max 0.9980
_diffrn_reflns_theta_full 25.2417
_diffrn_reflns_theta_max 29.19
_diffrn_reflns_theta_min 2.94
_diffrn_source 'Incoatec I\mS'
_diffrn_source_current 1.0
_diffrn_source_power 0.05
_diffrn_source_voltage 50.0
_diffrn_standards_number 0
_exptl_absorpt_coefficient_mu 5.037
_exptl_absorpt_correction_T_max 0.7458
_exptl_absorpt_correction_T_min 0.5990
_exptl_absorpt_correction_type multi-scan
_exptl_absorpt_process_details 'SADABS v2016/2 (Bruker AXS Inc., 2017)'
_exptl_crystal_colour colourless
_exptl_crystal_colour_primary colourless
_exptl_crystal_density_diffrn 2.107
_exptl_crystal_density_meas ?
_exptl_crystal_density_method 'not measured'
_exptl_crystal_description plate
_exptl_crystal_F_000 2449.528
_exptl_crystal_size_max 0.167
_exptl_crystal_size_mid 0.164
_exptl_crystal_size_min 0.065
_exptl_transmission_factor_max 'not measured'
_exptl_transmission_factor_min 'not measured'
_refine_diff_density_max 0.5833
_refine_diff_density_min -0.5910
_refine_diff_density_rms 0.1237
_refine_ls_d_res_high 0.7287
_refine_ls_d_res_low 6.9253
_refine_ls_goodness_of_fit_ref 1.0504
_refine_ls_hydrogen_treatment mixed
_refine_ls_matrix_type full
_refine_ls_number_constraints 29
_refine_ls_number_parameters 250
_refine_ls_number_reflns 5562
_refine_ls_number_restraints 6
_refine_ls_restrained_S_all 1.0498
_refine_ls_R_factor_all 0.0233
_refine_ls_R_factor_gt 0.0182
_refine_ls_shift/su_max 0.0009
_refine_ls_shift/su_mean 0.0002
_refine_ls_structure_factor_coef Fsqd
_refine_ls_weighting_details 'w=1/[\s^2^(Fo^2^)+(0.0032P)^2^+11.8319P] where P=(Fo^2^+2Fc^2^)/3'
_refine_ls_weighting_scheme calc
_refine_ls_wR_factor_gt 0.0355
_refine_ls_wR_factor_ref 0.0385
_reflns_Friedel_coverage 0.0
_reflns_limit_h_max 31
_reflns_limit_h_min -35
_reflns_limit_k_max 9
_reflns_limit_k_min 0
_reflns_limit_l_max 34
_reflns_limit_l_min 0
_reflns_number_gt 4993
_reflns_number_total 5562
_reflns_threshold_expression I>=2u(I)
_cod_data_source_file d5ce00832h2.cif
_cod_data_source_block 2(NMe3BzBr)_2(pF4DIB)_MeCN
_cod_depositor_comments
;
The following automatic conversions were performed:

data item '_exptl_crystal_density_meas' value 'not measured' was
changed to '?' -- the value is perceived as not measured.

Automatic conversion script
Id: cif_fix_values 8170 2020-07-09 18:12:32Z antanas 
;
_cod_database_code 7251415
_olex2_refinement_description
;
1. Uiso/Uaniso restraints and constraints
N2 \\sim C17 \\sim C18: within 2A with sigma of 0.005 and sigma for terminal
atoms of 0.01 within 2A
2. Others
 Fixed Sof: N2(0.5) C17(0.5) C18(0.5) H18a(0.5) H18b(0.5) H18c(0.5)
3.a Secondary CH2 refined with riding coordinates:
 C4(H4a,H4b)
3.b Aromatic/amide H refined with riding coordinates:
 C6(H6), C7(H7), C8(H8), C9(H9), C10(H10)
3.c Idealised Me refined as rotating group:
 C1(H1a,H1b,H1c), C2(H2a,H2b,H2c), C3(H3a,H3b,H3c), C18(H18a,H18b,H18c)
;
_olex2_submission_special_instructions 'No special instructions were received'

loop_
_space_group_symop_id
_space_group_symop_operation_xyz
1 x,y,z
2 -x,y,-z+1/2
3 -x,-y,-z
4 x,-y,z-1/2
5 x+1/2,y+1/2,z
6 -x+1/2,y+1/2,-z+1/2
7 -x+1/2,-y+1/2,-z
8 x+1/2,-y+1/2,z-1/2

loop_
_atom_site_label
_atom_site_type_symbol
_atom_site_fract_x
_atom_site_fract_y
_atom_site_fract_z
_atom_site_U_iso_or_equiv
_atom_site_adp_type
_atom_site_occupancy
_atom_site_site_symmetry_order
_atom_site_refinement_flags_posn
_atom_site_refinement_flags_adp
_atom_site_refinement_flags_occupancy
_atom_site_disorder_group
I1 I 0.631980(6) 1.135863(18) 0.506375(7) 0.01727(4) Uani 1.000000 1 . . . .
F1 F 0.49708(6) 1.14924(16) 0.39832(6) 0.0184(3) Uani 1.000000 1 . . . .
F2 F 0.60254(5) 0.95968(18) 0.60783(6) 0.0210(3) Uani 1.000000 1 . . . .
C11 C 0.49975(9) 1.0751(3) 0.44941(9) 0.0140(4) Uani 1.000000 1 . . . .
C12 C 0.55335(9) 1.0569(3) 0.50328(9) 0.0134(4) Uani 1.000000 1 . . . .
C13 C 0.55215(9) 0.9814(3) 0.55362(9) 0.0142(4) Uani 1.000000 1 . . . .
I2 I 0.508776(6) 0.673903(17) 0.372822(6) 0.01465(3) Uani 1.000000 1 . . . .
F3 F 0.40338(5) 0.49971(18) 0.38603(6) 0.0226(3) Uani 1.000000 1 . . . .
F4 F 0.60499(5) 0.62815(17) 0.51820(6) 0.0190(3) Uani 1.000000 1 . . . .
C14 C 0.45198(9) 0.5017(3) 0.44246(9) 0.0144(4) Uani 1.000000 1 . . . .
C15 C 0.50445(9) 0.5675(3) 0.44898(9) 0.0137(4) Uani 1.000000 1 . . . .
C16 C 0.55266(9) 0.5642(3) 0.50793(10) 0.0141(4) Uani 1.000000 1 . . . .
Br1 Br 0.5 0.85326(5) 0.25 0.02134(7) Uani 1.000000 2 S T P .
Br2 Br 0.75 1.25 0.5 0.01822(6) Uani 1.000000 2 S T P .
N1 N 0.13562(8) 0.7719(3) 0.31079(9) 0.0211(4) Uani 1.000000 1 . . . .
C1 C 0.10057(12) 0.7783(4) 0.24156(11) 0.0309(6) Uani 1.000000 1 . . . .
H1a H 0.1241(3) 0.729(2) 0.22412(11) 0.0464(8) Uiso 1.000000 1 GR . . .
H1b H 0.0649(4) 0.704(2) 0.22731(12) 0.0464(8) Uiso 1.000000 1 GR . . .
H1c H 0.0898(7) 0.9060(5) 0.22803(12) 0.0464(8) Uiso 1.000000 1 GR . . .
C2 C 0.09997(12) 0.8584(4) 0.33648(12) 0.0304(6) Uani 1.000000 1 . . . .
H2a H 0.0642(4) 0.7861(15) 0.3238(7) 0.0456(8) Uiso 1.000000 1 GR . . .
H2b H 0.1231(3) 0.861(2) 0.38171(13) 0.0456(8) Uiso 1.000000 1 GR . . .
H2c H 0.0893(7) 0.9842(10) 0.3207(7) 0.0456(8) Uiso 1.000000 1 GR . . .
C3 C 0.19135(11) 0.8782(3) 0.33277(11) 0.0244(5) Uani 1.000000 1 . . . .
H3a H 0.2142(4) 0.873(2) 0.37799(12) 0.0366(7) Uiso 1.000000 1 GR . . .
H3b H 0.2143(4) 0.8248(15) 0.3152(6) 0.0366(7) Uiso 1.000000 1 GR . . .
H3c H 0.18205(11) 1.0066(6) 0.3195(7) 0.0366(7) Uiso 1.000000 1 GR . . .
C4 C 0.14828(10) 0.5736(3) 0.33412(10) 0.0190(4) Uani 1.000000 1 . . . .
H4a H 0.16989(10) 0.5755(3) 0.37988(10) 0.0228(5) Uiso 1.000000 1 R . . .
H4b H 0.11040(10) 0.5104(3) 0.32087(10) 0.0228(5) Uiso 1.000000 1 R . . .
C5 C 0.18315(9) 0.4630(3) 0.31227(10) 0.0162(4) Uani 1.000000 1 . . . .
C6 C 0.15512(9) 0.3730(3) 0.25507(10) 0.0179(4) Uani 1.000000 1 . . . .
H6 H 0.11405(9) 0.3877(3) 0.22860(10) 0.0215(5) Uiso 1.000000 1 R . . .
C7 C 0.18722(10) 0.2619(3) 0.23687(11) 0.0214(4) Uani 1.000000 1 . . . .
H7 H 0.16820(10) 0.2046(3) 0.19742(11) 0.0257(5) Uiso 1.000000 1 R . . .
C8 C 0.24709(10) 0.2343(3) 0.27616(11) 0.0212(4) Uani 1.000000 1 . . . .
H8 H 0.26876(10) 0.1568(3) 0.26388(11) 0.0255(5) Uiso 1.000000 1 R . . .
C9 C 0.27491(10) 0.3209(3) 0.33342(11) 0.0223(5) Uani 1.000000 1 . . . .
H9 H 0.31559(10) 0.3009(3) 0.36058(11) 0.0267(5) Uiso 1.000000 1 R . . .
C10 C 0.24355(9) 0.4367(3) 0.35120(10) 0.0185(4) Uani 1.000000 1 . . . .
H10 H 0.26314(9) 0.4982(3) 0.38991(10) 0.0222(5) Uiso 1.000000 1 R . . .
N2 N 0.1744(3) 0.2264(6) 0.4219(3) 0.0414(11) Uani 0.500000 1 . U P -1
C17 C 0.2206(9) 0.233(3) 0.4749(10) 0.042(4) Uani 0.500000 1 . U P -1
C18 C 0.2776(10) 0.253(3) 0.5310(10) 0.039(3) Uani 0.500000 1 . U P -1
H18a H 0.3021(12) 0.339(5) 0.5231(11) 0.059(5) Uiso 0.500000 1 GR . P -1
H18b H 0.2718(10) 0.301(6) 0.5645(11) 0.059(5) Uiso 0.500000 1 GR . P -1
H18c H 0.2970(13) 0.133(3) 0.5429(15) 0.059(5) Uiso 0.500000 1 GR . P -1

loop_
_atom_site_aniso_label
_atom_site_aniso_U_11
_atom_site_aniso_U_22
_atom_site_aniso_U_33
_atom_site_aniso_U_12
_atom_site_aniso_U_13
_atom_site_aniso_U_23
I1 0.01565(6) 0.01699(6) 0.02256(7) -0.00209(5) 0.01201(6) -0.00194(5)
F1 0.0240(6) 0.0180(6) 0.0178(6) 0.0005(5) 0.0138(5) 0.0031(5)
F2 0.0158(6) 0.0266(7) 0.0163(6) 0.0022(5) 0.0046(5) 0.0023(5)
C11 0.0202(10) 0.0108(8) 0.0152(10) 0.0018(7) 0.0119(8) 0.0006(7)
C12 0.0136(9) 0.0110(8) 0.0187(10) -0.0006(7) 0.0105(8) -0.0019(7)
C13 0.0123(9) 0.0145(9) 0.0133(9) 0.0016(7) 0.0044(8) -0.0007(7)
I2 0.01868(7) 0.01338(6) 0.01424(6) -0.00037(5) 0.00991(5) -0.00152(5)
F3 0.0169(6) 0.0297(7) 0.0141(6) -0.0045(5) 0.0022(5) 0.0029(5)
F4 0.0144(6) 0.0203(6) 0.0224(7) -0.0035(5) 0.0093(5) 0.0002(5)
C14 0.0132(9) 0.0132(9) 0.0131(9) 0.0007(7) 0.0036(8) 0.0000(7)
C15 0.0189(10) 0.0103(8) 0.0144(10) 0.0007(7) 0.0103(8) -0.0007(7)
C16 0.0120(9) 0.0119(8) 0.0196(10) -0.0015(7) 0.0086(8) -0.0017(7)
Br1 0.02149(15) 0.03079(16) 0.01608(14) -0.000000 0.01258(13) 0.000000
Br2 0.01693(14) 0.02152(14) 0.01813(14) -0.00482(11) 0.01011(12) -0.00129(11)
N1 0.0219(9) 0.0247(9) 0.0194(9) 0.0079(8) 0.0123(8) 0.0044(8)
C1 0.0325(14) 0.0380(14) 0.0182(12) 0.0169(11) 0.0093(11) 0.0086(10)
C2 0.0323(13) 0.0344(13) 0.0328(14) 0.0144(11) 0.0224(12) 0.0039(11)
C3 0.0293(12) 0.0230(11) 0.0260(12) 0.0005(9) 0.0176(10) 0.0018(9)
C4 0.0195(10) 0.0217(10) 0.0172(10) 0.0010(8) 0.0101(9) 0.0018(8)
C5 0.0160(10) 0.0178(9) 0.0154(10) -0.0005(8) 0.0081(8) 0.0024(8)
C6 0.0148(10) 0.0196(10) 0.0152(10) -0.0023(8) 0.0042(8) -0.0007(8)
C7 0.0252(11) 0.0176(10) 0.0204(11) -0.0053(8) 0.0104(10) -0.0036(8)
C8 0.0233(11) 0.0153(9) 0.0321(12) -0.0003(8) 0.0190(10) 0.0007(9)
C9 0.0153(10) 0.0207(10) 0.0301(12) 0.0006(8) 0.0106(10) 0.0030(9)
C10 0.0160(10) 0.0199(10) 0.0162(10) -0.0013(8) 0.0054(8) 0.0010(8)
N2 0.053(3) 0.026(2) 0.051(3) 0.003(2) 0.030(3) 0.008(2)
C17 0.049(6) 0.026(5) 0.055(7) 0.004(3) 0.028(4) 0.010(4)
C18 0.077(9) 0.011(4) 0.058(7) 0.007(4) 0.055(7) 0.006(4)

loop_
_atom_type_symbol
_atom_type_scat_dispersion_real
_atom_type_scat_dispersion_imag
_atom_type_scat_Cromer_Mann_a1
_atom_type_scat_Cromer_Mann_a2
_atom_type_scat_Cromer_Mann_a3
_atom_type_scat_Cromer_Mann_a4
_atom_type_scat_Cromer_Mann_b1
_atom_type_scat_Cromer_Mann_b2
_atom_type_scat_Cromer_Mann_b3
_atom_type_scat_Cromer_Mann_b4
_atom_type_scat_Cromer_Mann_c
_atom_type_scat_source
_atom_type_scat_dispersion_source
Br -0.38188 2.46625 17.17890 5.23580 5.63770 3.98510 2.17230 16.57960 0.26090 41.43280 2.95570 'International Tables Volume C Table 6.1.1.4 (pp. 500-502)' 'Brennan, Cowan, Rev. Sci. Instrum., 1992, 63, 850'
C 0.00313 0.00162 2.31000 1.02000 1.58860 0.86500 20.84390 10.20750 0.56870 51.65120 0.21560 'International Tables Volume C Table 6.1.1.4 (pp. 500-502)' 'Brennan, Cowan, Rev. Sci. Instrum., 1992, 63, 850'
F 0.01756 0.01033 3.53920 2.64120 1.51700 1.02430 10.28250 4.29440 0.26150 26.14760 0.27760 'International Tables Volume C Table 6.1.1.4 (pp. 500-502)' 'Brennan, Cowan, Rev. Sci. Instrum., 1992, 63, 850'
H 0.00000 0.00000 0.49300 0.32291 0.14019 0.04081 10.51090 26.12570 3.14236 57.79970 0.00304 'International Tables Volume C Table 6.1.1.4 (pp. 500-502)' 'Brennan, Cowan, Rev. Sci. Instrum., 1992, 63, 850'
I -0.43777 1.82087 20.14720 18.99490 7.51380 2.27350 4.34700 0.38140 27.76600 66.87760 4.07120 'International Tables Volume C Table 6.1.1.4 (pp. 500-502)' 'Brennan, Cowan, Rev. Sci. Instrum., 1992, 63, 850'
N 0.00612 0.00332 12.21260 3.13220 2.01250 1.16630 0.00570 9.89330 28.99750 0.58260 -11.52900 'International Tables Volume C Table 6.1.1.4 (pp. 500-502)' 'Brennan, Cowan, Rev. Sci. Instrum., 1992, 63, 850'

loop_
_geom_angle_atom_site_label_1
_geom_angle_atom_site_label_2
_geom_angle_atom_site_label_3
_geom_angle
_geom_angle_site_symmetry_1
_geom_angle_site_symmetry_3
_geom_angle_publ_flag
C12 C11 F1 120.36(17) . . ?
C13 C11 F1 118.18(18) 3_676 . ?
C13 C11 C12 121.46(18) 3_676 . ?
C11 C12 I1 121.01(15) . . ?
C13 C12 I1 122.29(15) . . ?
C13 C12 C11 116.68(17) . . ?
C11 C13 F2 117.92(18) 3_676 . ?
C12 C13 F2 120.22(18) . . ?
C12 C13 C11 121.86(18) . 3_676 ?
C15 C14 F3 119.78(18) . . ?
C16 C14 F3 118.07(17) 3_666 . ?
C16 C14 C15 122.14(18) 3_666 . ?
C14 C15 I2 120.78(15) . . ?
C16 C15 I2 122.33(15) . . ?
C16 C15 C14 116.86(18) . . ?
C14 C16 F4 118.56(18) 3_666 . ?
C15 C16 F4 120.43(18) . . ?
C15 C16 C14 121.00(18) . 3_666 ?
C2 N1 C1 108.51(18) . . ?
C3 N1 C1 109.79(19) . . ?
C3 N1 C2 109.03(19) . . ?
C4 N1 C1 111.13(18) . . ?
C4 N1 C2 107.28(17) . . ?
C4 N1 C3 111.02(17) . . ?
H1a C1 N1 109.5 . . ?
H1b C1 N1 109.5 . . ?
H1b C1 H1a 109.5 . . ?
H1c C1 N1 109.5 . . ?
H1c C1 H1a 109.5 . . ?
H1c C1 H1b 109.5 . . ?
H2a C2 N1 109.5 . . ?
H2b C2 N1 109.5 . . ?
H2b C2 H2a 109.5 . . ?
H2c C2 N1 109.5 . . ?
H2c C2 H2a 109.5 . . ?
H2c C2 H2b 109.5 . . ?
H3a C3 N1 109.5 . . ?
H3b C3 N1 109.5 . . ?
H3b C3 H3a 109.5 . . ?
H3c C3 N1 109.5 . . ?
H3c C3 H3a 109.5 . . ?
H3c C3 H3b 109.5 . . ?
H4a C4 N1 108.50(11) . . ?
H4b C4 N1 108.50(11) . . ?
H4b C4 H4a 107.5 . . ?
C5 C4 N1 115.08(17) . . ?
C5 C4 H4a 108.50(11) . . ?
C5 C4 H4b 108.50(11) . . ?
C6 C5 C4 120.59(19) . . ?
C10 C5 C4 120.12(19) . . ?
C10 C5 C6 119.1(2) . . ?
H6 C6 C5 119.90(12) . . ?
C7 C6 C5 120.2(2) . . ?
C7 C6 H6 119.90(13) . . ?
H7 C7 C6 119.80(13) . . ?
C8 C7 C6 120.4(2) . . ?
C8 C7 H7 119.80(13) . . ?
H8 C8 C7 120.20(13) . . ?
C9 C8 C7 119.6(2) . . ?
C9 C8 H8 120.20(13) . . ?
H9 C9 C8 119.80(13) . . ?
C10 C9 C8 120.4(2) . . ?
C10 C9 H9 119.80(13) . . ?
C9 C10 C5 120.3(2) . . ?
H10 C10 C5 119.86(13) . . ?
H10 C10 C9 119.86(13) . . ?
C18 C17 N2 171.8(12) . . ?
H18a C18 C17 109.5 . . ?
H18b C18 C17 109.5 . . ?
H18b C18 H18a 109.5 . . ?
H18c C18 C17 109.5 . . ?
H18c C18 H18a 109.5 . . ?
H18c C18 H18b 109.5 . . ?

loop_
_geom_bond_atom_site_label_1
_geom_bond_atom_site_label_2
_geom_bond_distance
_geom_bond_site_symmetry_2
_geom_bond_publ_flag
I1 C12 2.1000(19) . ?
F1 C11 1.349(2) . ?
F2 C13 1.353(2) . ?
C11 C12 1.389(3) . ?
C11 C13 1.385(3) 3_676 ?
C12 C13 1.381(3) . ?
I2 C15 2.099(2) . ?
F3 C14 1.352(2) . ?
F4 C16 1.346(2) . ?
C14 C15 1.385(3) . ?
C14 C16 1.383(3) 3_666 ?
C15 C16 1.385(3) . ?
N1 C1 1.500(3) . ?
N1 C2 1.503(3) . ?
N1 C3 1.496(3) . ?
N1 C4 1.528(3) . ?
C1 H1a 0.9800 . ?
C1 H1b 0.9800 . ?
C1 H1c 0.9800 . ?
C2 H2a 0.9800 . ?
C2 H2b 0.9800 . ?
C2 H2c 0.9800 . ?
C3 H3a 0.9800 . ?
C3 H3b 0.9800 . ?
C3 H3c 0.9800 . ?
C4 H4a 0.9900 . ?
C4 H4b 0.9900 . ?
C4 C5 1.504(3) . ?
C5 C6 1.400(3) . ?
C5 C10 1.402(3) . ?
C6 H6 0.9500 . ?
C6 C7 1.391(3) . ?
C7 H7 0.9500 . ?
C7 C8 1.393(3) . ?
C8 H8 0.9500 . ?
C8 C9 1.390(3) . ?
C9 H9 0.9500 . ?
C9 C10 1.391(3) . ?
C10 H10 0.9500 . ?
N2 C17 1.28(2) . ?
C17 C18 1.463(8) . ?
C18 H18a 0.9800 . ?
C18 H18b 0.9800 . ?
C18 H18c 0.9800 . ?

loop_
_geom_torsion_atom_site_label_1
_geom_torsion_atom_site_label_2
_geom_torsion_atom_site_label_3
_geom_torsion_atom_site_label_4
_geom_torsion
_geom_torsion_site_symmetry_1
_geom_torsion_site_symmetry_2
_geom_torsion_site_symmetry_3
_geom_torsion_site_symmetry_4
_geom_torsion_publ_flag
I1 C12 C11 F1 -1.94(16) . . . . ?
I1 C12 C11 C13 178.09(14) . . . 3_676 ?
I1 C12 C13 F2 1.51(17) . . . . ?
I1 C12 C13 C11 -178.07(15) . . . 3_676 ?
F1 C11 C12 C13 179.37(18) . . . . ?
F1 C11 C13 F2 0.26(19) . . 3_676 3_676 ?
F1 C11 C13 C12 -179.34(16) . . 3_676 3_676 ?
F2 C13 C11 C12 179.77(17) . . 3_676 3_676 ?
F2 C13 C12 C11 -179.81(18) . . . . ?
C11 C12 C13 C11 0.61(17) . . . 3_676 ?
C11 C13 C12 C11 0.61(18) 3_676 . . . ?
I2 C15 C14 F3 2.41(16) . . . . ?
I2 C15 C14 C16 -178.07(14) . . . 3_666 ?
I2 C15 C16 F4 -0.96(17) . . . . ?
I2 C15 C16 C14 178.04(15) . . . 3_666 ?
F3 C14 C15 C16 -179.45(18) . . . . ?
F3 C14 C16 F4 0.4(2) . . 3_666 3_666 ?
F3 C14 C16 C15 179.46(17) . . 3_666 3_666 ?
F4 C16 C14 C15 179.08(17) . . 3_666 3_666 ?
F4 C16 C15 C14 -179.06(18) . . . . ?
C14 C15 C16 C14 -0.06(17) . . . 3_666 ?
C14 C16 C15 C14 -0.06(18) 3_666 . . . ?
N1 C4 C5 C6 -85.0(2) . . . . ?
N1 C4 C5 C10 100.2(2) . . . . ?
C4 C5 C6 C7 -176.10(19) . . . . ?
C4 C5 C10 C9 174.13(19) . . . . ?
C5 C6 C7 C8 2.1(2) . . . . ?
C5 C10 C9 C8 1.9(2) . . . . ?
C6 C7 C8 C9 -1.0(3) . . . . ?
C7 C8 C9 C10 -1.0(2) . . . . ?

loop_
_restr_U_similar_atom_site_label_1
_restr_U_similar_atom_site_label_2
_restr_U_similar_weight_param
N2 C17 0.0100
